data_7009715
loop_
_publ_author_name
'Haupt, Hans-J\"urgen'
'Seewald, Oliver'
'Fl\"orke, Ulrich'
'Bu\&s, Volker'
'Weyherm\"uller, Thomas'

_publ_section_title
;
 Diastereomeric metallatetrahedron complexes of the type
 Re2(AgPR3)2(\m-PCy2)(CO)7Z (R&#x2005;=&#x2005;Et and Ph;
 Z&#x2005;=&#x2005;(&#x2212;)- and (+)-camphanate): synthesis,
 structure and CD data
;
_journal_issue 16
_journal_name_full 'Journal of the Chemical Society, Dalton Transactions'
_journal_page_first 2837
_journal_paper_doi 10.1039/b003013i
_journal_year 2000
_chemical_formula_moiety 'C65 C65 Ag2 O11 P3 Re2, 1.5 C7 H8'
_chemical_formula_sum 'C75.5 H77 Ag2 O11 P3 Re2'
_chemical_formula_weight 1841.42
_chemical_name_systematic
; 
 ? 
;
_space_group_IT_number 1
_symmetry_cell_setting triclinic
_symmetry_space_group_name_Hall 'P 1'
_symmetry_space_group_name_H-M 'P 1'
_atom_sites_solution_hydrogens geom
_atom_sites_solution_primary direct
_atom_sites_solution_secondary difmap
_audit_creation_method SHELXL-97
_cell_angle_alpha 98.12(1)
_cell_angle_beta 98.35(1)
_cell_angle_gamma 101.83(1)
_cell_formula_units_Z 2
_cell_length_a 14.374(1)
_cell_length_b 16.115(1)
_cell_length_c 16.641(1)
_cell_measurement_reflns_used 28193
_cell_measurement_temperature 173(2)
_cell_volume 3674.1(5)
_computing_molecular_graphics 'Siemens SHELXTL'
_computing_publication_material 'Siemens SHELXTL'
_computing_structure_refinement 'Siemens SHELXTL'
_computing_structure_solution 'Siemens SHELXTL'
_diffrn_ambient_temperature 173(2)
_diffrn_measured_fraction_theta_full 0.995
_diffrn_measured_fraction_theta_max 0.995
_diffrn_measurement_device_type 'Nonius KappaCCD'
_diffrn_measurement_method '679 images 1\% in omega/40 sec.'
_diffrn_radiation_monochromator graphite
_diffrn_radiation_source 'fine-focus sealed tube'
_diffrn_radiation_type MoK\a
_diffrn_radiation_wavelength 0.71073
_diffrn_reflns_av_R_equivalents 0.0603
_diffrn_reflns_av_sigmaI/netI 0.1236
_diffrn_reflns_limit_h_max 22
_diffrn_reflns_limit_h_min -22
_diffrn_reflns_limit_k_max 24
_diffrn_reflns_limit_k_min -24
_diffrn_reflns_limit_l_max 25
_diffrn_reflns_limit_l_min -25
_diffrn_reflns_number 91833
_diffrn_reflns_theta_full 33.19
_diffrn_reflns_theta_max 33.19
_diffrn_reflns_theta_min 2.51
_exptl_absorpt_coefficient_mu 3.931
_exptl_absorpt_correction_type none
_exptl_crystal_colour yellow
_exptl_crystal_density_diffrn 1.664
_exptl_crystal_density_meas ?
_exptl_crystal_density_method .
_exptl_crystal_description block
_exptl_crystal_F_000 1814
_exptl_crystal_size_max 0.32
_exptl_crystal_size_mid 0.20
_exptl_crystal_size_min 0.19
_refine_diff_density_max 0.845
_refine_diff_density_min -0.601
_refine_diff_density_rms 0.221
_refine_ls_abs_structure_details 'Flack H D (1983), Acta Cryst. A39, 876-881'
_refine_ls_abs_structure_Flack 0.008(5)
_refine_ls_extinction_method none
_refine_ls_goodness_of_fit_ref 0.935
_refine_ls_hydrogen_treatment constr
_refine_ls_matrix_type fullcycle
_refine_ls_number_parameters 1613
_refine_ls_number_reflns 53396
_refine_ls_number_restraints 114
_refine_ls_restrained_S_all 0.935
_refine_ls_R_factor_all 0.0997
_refine_ls_R_factor_gt 0.0478
_refine_ls_shift/su_max 0.630
_refine_ls_shift/su_mean 0.036
_refine_ls_structure_factor_coef Fsqd
_refine_ls_weighting_details 'calc w=1/[\s^2^(Fo^2^)+(0.0358P)^2^+0.0000P] where P=(Fo^2^+2Fc^2^)/3'
_refine_ls_weighting_scheme calc
_refine_ls_wR_factor_gt 0.0909
_refine_ls_wR_factor_ref 0.1001
_reflns_number_gt 32403
_reflns_number_total 53396
_reflns_threshold_expression >2sigma(I)
_cod_data_source_file b003013i.txt
_cod_data_source_block I
_cod_depositor_comments
;
The following automatic conversions were performed:
'_symmetry_cell_setting' value 'Triclinic' changed to 'triclinic'
according to '/home/saulius/struct/CIF-dictionaries/cif_core.dic'
dictionary named 'cif_core.dic' version 2.4.1 from 2010-06-29.

Automatic conversion script
Id: cif_fix_enum 1527 2010-12-29 10:47:43Z saulius 
;
_cod_original_cell_volume 3674.1(4)
_cod_original_sg_symbol_H-M 'P 1 (No 1)'
_cod_original_formula_sum 'C75.50 H77 Ag2 O11 P3 Re2'
_cod_database_code 7009715

loop_
_symmetry_equiv_pos_as_xyz
'x, y, z'

loop_
_atom_site_label
_atom_site_type_symbol
_atom_site_fract_x
_atom_site_fract_y
_atom_site_fract_z
_atom_site_U_iso_or_equiv
_atom_site_adp_type
_atom_site_occupancy
_atom_site_symmetry_multiplicity
_atom_site_calc_flag
_atom_site_refinement_flags
_atom_site_disorder_assembly
_atom_site_disorder_group
Re11 Re 0.696488(17) 0.146224(15) 1.242367(14) 0.02185(6) Uani 1 1 d . . .
Re12 Re 0.903966(17) 0.277880(15) 1.261026(14) 0.02190(6) Uani 1 1 d . . .
Ag11 Ag 0.73994(3) 0.32455(3) 1.33128(3) 0.02362(10) Uani 1 1 d . . .
Ag12 Ag 0.83206(3) 0.21361(3) 1.40037(3) 0.02483(10) Uani 1 1 d . . .
P11 P 0.64543(11) 0.40340(10) 1.41009(9) 0.0242(3) Uani 1 1 d . . .
P12 P 0.87804(11) 0.19548(10) 1.54124(9) 0.0243(3) Uani 1 1 d . . .
P13 P 0.82531(11) 0.15046(10) 1.15893(9) 0.0215(3) Uani 1 1 d . . .
O101 O 0.7769(4) 0.0107(3) 1.3318(3) 0.0444(12) Uani 1 1 d . . .
C101 C 0.7494(4) 0.0605(4) 1.3010(3) 0.0213(12) Uani 1 1 d . . .
O102 O 0.6161(3) 0.2724(3) 1.1355(3) 0.0354(11) Uani 1 1 d . . .
C102 C 0.6484(4) 0.2281(4) 1.1760(4) 0.0266(13) Uani 1 1 d . . .
O103 O 0.5525(3) -0.0042(3) 1.1231(3) 0.0397(12) Uani 1 1 d . . .
C103 C 0.6091(4) 0.0524(4) 1.1693(4) 0.0308(14) Uani 1 1 d . . .
O104 O 0.5429(3) 0.1455(3) 1.3592(3) 0.0356(11) Uani 1 1 d . . .
C104 C 0.6048(5) 0.1501(4) 1.3169(4) 0.0323(15) Uani 1 1 d . . .
O105 O 0.9671(3) 0.4323(3) 1.4091(3) 0.0375(11) Uani 1 1 d . . .
C105 C 0.9407(5) 0.3773(4) 1.3549(4) 0.0348(16) Uani 1 1 d . . .
O106 O 1.0310(3) 0.1693(3) 1.3399(3) 0.0307(10) Uani 1 1 d . . .
C106 C 0.9801(4) 0.2077(4) 1.3144(4) 0.0250(13) Uani 1 1 d . . .
O107 O 1.0875(3) 0.3434(3) 1.1939(3) 0.0388(11) Uani 1 1 d . . .
C107 C 1.0197(4) 0.3196(3) 1.2177(3) 0.0219(12) Uani 1 1 d . . .
O108 O 0.8341(3) 0.3438(2) 1.1728(2) 0.0211(8) Uani 1 1 d . . .
C108 C 0.8014(4) 0.4112(4) 1.1899(3) 0.0231(12) Uani 1 1 d . . .
O109 O 0.7881(3) 0.4439(3) 1.2574(3) 0.0358(11) Uani 1 1 d . . .
O110 O 0.7564(3) 0.4038(3) 1.0390(3) 0.0371(11) Uani 1 1 d . . .
O111 O 0.7553(4) 0.4243(3) 0.9093(3) 0.0556(15) Uani 1 1 d . . .
C111 C 0.5602(4) 0.4364(4) 1.3400(3) 0.0209(12) Uani 1 1 d D . .
C112 C 0.5432(5) 0.5247(4) 1.3524(4) 0.0322(15) Uani 1 1 d D . .
H112 H 0.5791 0.5669 1.3981 0.039 Uiso 1 1 calc R . .
C113 C 0.4754(5) 0.5438(5) 1.2973(4) 0.0397(17) Uani 1 1 d D . .
H113 H 0.4641 0.6001 1.3062 0.048 Uiso 1 1 calc R . .
C114 C 0.4222(5) 0.4868(4) 1.2297(4) 0.0361(16) Uani 1 1 d D . .
H114 H 0.3750 0.5041 1.1936 0.043 Uiso 1 1 calc R . .
C115 C 0.4362(5) 0.4047(5) 1.2133(4) 0.0416(17) Uani 1 1 d D . .
H115 H 0.4004 0.3653 1.1656 0.050 Uiso 1 1 calc R . .
C116 C 0.5075(5) 0.3793(4) 1.2708(4) 0.0311(14) Uani 1 1 d D . .
H116 H 0.5178 0.3227 1.2605 0.037 Uiso 1 1 calc R . .
C121 C 0.7084(4) 0.4978(4) 1.4841(4) 0.0237(12) Uani 1 1 d D . .
C122 C 0.6865(4) 0.5198(4) 1.5605(4) 0.0292(14) Uani 1 1 d D . .
H122 H 0.6361 0.4813 1.5767 0.035 Uiso 1 1 calc R . .
C123 C 0.7327(4) 0.5944(4) 1.6154(4) 0.0299(14) Uani 1 1 d D . .
H123 H 0.7149 0.6045 1.6681 0.036 Uiso 1 1 calc R . .
C124 C 0.8014(4) 0.6516(4) 1.5955(4) 0.0340(15) Uani 1 1 d D . .
H124 H 0.8325 0.7034 1.6328 0.041 Uiso 1 1 calc R . .
C125 C 0.8277(5) 0.6332(4) 1.5157(4) 0.0369(16) Uani 1 1 d D . .
H125 H 0.8774 0.6729 1.4999 0.044 Uiso 1 1 calc R . .
C126 C 0.7816(5) 0.5597(5) 1.4634(4) 0.0392(17) Uani 1 1 d D . .
H126 H 0.7990 0.5491 1.4107 0.047 Uiso 1 1 calc R . .
C131 C 0.5721(4) 0.3376(4) 1.4684(3) 0.0244(13) Uani 1 1 d D . .
C132 C 0.6178(4) 0.2944(4) 1.5235(4) 0.0293(14) Uani 1 1 d D . .
H132 H 0.6861 0.3023 1.5309 0.035 Uiso 1 1 calc R . .
C133 C 0.5675(5) 0.2413(4) 1.5669(4) 0.0382(17) Uani 1 1 d D . .
H133 H 0.6000 0.2128 1.6044 0.046 Uiso 1 1 calc R . .
C134 C 0.4687(5) 0.2295(4) 1.5555(4) 0.0333(15) Uani 1 1 d D . .
H134 H 0.4331 0.1925 1.5857 0.040 Uiso 1 1 calc R . .
C135 C 0.4206(4) 0.2696(4) 1.5022(4) 0.0388(17) Uani 1 1 d D . .
H135 H 0.3523 0.2600 1.4955 0.047 Uiso 1 1 calc R . .
C136 C 0.4714(4) 0.3253(4) 1.4566(4) 0.0266(13) Uani 1 1 d D . .
H136 H 0.4383 0.3534 1.4191 0.032 Uiso 1 1 calc R . .
C141 C 0.8647(4) 0.2862(4) 1.6157(3) 0.0240(12) Uani 1 1 d D . .
C142 C 0.8867(4) 0.3653(4) 1.6008(4) 0.0256(13) Uani 1 1 d D . .
H142 H 0.9121 0.3762 1.5527 0.031 Uiso 1 1 calc R . .
C143 C 0.8724(4) 0.4332(4) 1.6563(4) 0.0330(15) Uani 1 1 d D . .
H143 H 0.8887 0.4898 1.6445 0.040 Uiso 1 1 calc R . .
C144 C 0.8372(4) 0.4229(4) 1.7249(3) 0.0270(13) Uani 1 1 d D . .
H144 H 0.8290 0.4706 1.7616 0.032 Uiso 1 1 calc R . .
C145 C 0.8124(5) 0.3379(4) 1.7409(4) 0.0410(17) Uani 1 1 d D . .
H145 H 0.7843 0.3278 1.7880 0.049 Uiso 1 1 calc R . .
C146 C 0.8286(4) 0.2691(4) 1.6888(3) 0.0266(13) Uani 1 1 d D . .
H146 H 0.8162 0.2125 1.7013 0.032 Uiso 1 1 calc R . .
C151 C 1.0039(4) 0.1826(4) 1.5672(3) 0.0216(12) Uani 1 1 d D . .
C152 C 1.0312(4) 0.1242(4) 1.5170(4) 0.0292(14) Uani 1 1 d D . .
H152 H 0.9860 0.0911 1.4704 0.035 Uiso 1 1 calc R . .
C153 C 1.1249(4) 0.1098(4) 1.5308(4) 0.0313(15) Uani 1 1 d D . .
H153 H 1.1436 0.0667 1.4958 0.038 Uiso 1 1 calc R . .
C154 C 1.1878(5) 0.1611(5) 1.5973(5) 0.0439(18) Uani 1 1 d D . .
H154 H 1.2530 0.1560 1.6071 0.053 Uiso 1 1 calc R . .
C155 C 1.1578(5) 0.2208(5) 1.6509(4) 0.0382(16) Uani 1 1 d D . .
H155 H 1.2016 0.2516 1.6993 0.046 Uiso 1 1 calc R . .
C156 C 1.0711(4) 0.2359(4) 1.6368(4) 0.0278(14) Uani 1 1 d D . .
H156 H 1.0535 0.2802 1.6712 0.033 Uiso 1 1 calc R . .
C161 C 0.8021(4) 0.0985(4) 1.5653(3) 0.0189(11) Uani 1 1 d D . .
C162 C 0.7124(4) 0.0718(4) 1.5253(4) 0.0301(14) Uani 1 1 d D . .
H162 H 0.6893 0.1017 1.4842 0.036 Uiso 1 1 calc R . .
C163 C 0.6493(5) -0.0017(5) 1.5428(4) 0.0447(18) Uani 1 1 d D . .
H163 H 0.5844 -0.0204 1.5143 0.054 Uiso 1 1 calc R . .
C164 C 0.6831(5) -0.0429(4) 1.5994(4) 0.0397(17) Uani 1 1 d D . .
H164 H 0.6433 -0.0935 1.6101 0.048 Uiso 1 1 calc R . .
C165 C 0.7764(5) -0.0127(5) 1.6431(4) 0.0417(18) Uani 1 1 d D . .
H165 H 0.7995 -0.0398 1.6865 0.050 Uiso 1 1 calc R . .
C166 C 0.8348(4) 0.0565(4) 1.6232(4) 0.0301(14) Uani 1 1 d D . .
H166 H 0.9001 0.0752 1.6509 0.036 Uiso 1 1 calc R . .
C171 C 0.7946(4) 0.1670(3) 1.0511(3) 0.0212(12) Uani 1 1 d . . .
H171 H 0.7528 0.2096 1.0536 0.025 Uiso 1 1 calc R . .
C172 C 0.7324(5) 0.0863(4) 0.9899(4) 0.0346(16) Uani 1 1 d . . .
H72A H 0.7725 0.0441 0.9801 0.042 Uiso 1 1 calc R . .
H72B H 0.6782 0.0592 1.0151 0.042 Uiso 1 1 calc R . .
C173 C 0.6937(4) 0.1065(5) 0.9113(4) 0.0367(16) Uani 1 1 d . . .
H73A H 0.6506 0.1463 0.9204 0.044 Uiso 1 1 calc R . .
H73B H 0.6546 0.0530 0.8749 0.044 Uiso 1 1 calc R . .
C174 C 0.7751(5) 0.1485(4) 0.8684(4) 0.0293(14) Uani 1 1 d . . .
H74A H 0.8154 0.1073 0.8549 0.035 Uiso 1 1 calc R . .
H74B H 0.7469 0.1643 0.8164 0.035 Uiso 1 1 calc R . .
C175 C 0.8367(5) 0.2286(4) 0.9266(4) 0.0367(16) Uani 1 1 d . . .
H75A H 0.7975 0.2719 0.9347 0.044 Uiso 1 1 calc R . .
H75B H 0.8918 0.2537 0.9013 0.044 Uiso 1 1 calc R . .
C176 C 0.8770(4) 0.2067(4) 1.0145(4) 0.0288(14) Uani 1 1 d . . .
H76A H 0.9200 0.1665 1.0074 0.035 Uiso 1 1 calc R . .
H76B H 0.9149 0.2601 1.0518 0.035 Uiso 1 1 calc R . .
C181 C 0.8840(4) 0.0575(4) 1.1613(3) 0.0270(14) Uani 1 1 d . . .
H81 H 0.9068 0.0598 1.2215 0.032 Uiso 1 1 calc R . .
C182 C 0.8187(5) -0.0293(4) 1.1343(3) 0.0283(14) Uani 1 1 d . . .
H82A H 0.7992 -0.0403 1.0735 0.034 Uiso 1 1 calc R . .
H82B H 0.7596 -0.0311 1.1586 0.034 Uiso 1 1 calc R . .
C183 C 0.8691(5) -0.1035(4) 1.1612(4) 0.0356(15) Uani 1 1 d . . .
H83A H 0.8883 -0.0945 1.2219 0.043 Uiso 1 1 calc R . .
H83B H 0.8247 -0.1609 1.1421 0.043 Uiso 1 1 calc R . .
C184 C 0.9572(5) -0.0965(4) 1.1201(5) 0.0449(18) Uani 1 1 d . . .
H84A H 0.9362 -0.1112 1.0595 0.054 Uiso 1 1 calc R . .
H84B H 0.9945 -0.1382 1.1373 0.054 Uiso 1 1 calc R . .
C185 C 1.0253(5) -0.0005(4) 1.1445(5) 0.0379(17) Uani 1 1 d . . .
H85A H 1.0513 0.0122 1.2044 0.045 Uiso 1 1 calc R . .
H85B H 1.0805 0.0032 1.1148 0.045 Uiso 1 1 calc R . .
C186 C 0.9743(4) 0.0590(4) 1.1246(4) 0.0312(14) Uani 1 1 d . . .
H86A H 0.9559 0.0498 1.0638 0.037 Uiso 1 1 calc R . .
H86B H 1.0175 0.1171 1.1426 0.037 Uiso 1 1 calc R . .
C190 C 0.7804(4) 0.4633(4) 1.1186(4) 0.0334(15) Uani 1 1 d D . .
C191 C 0.7023(5) 0.5078(4) 1.1220(4) 0.0378(16) Uani 1 1 d . . .
H91A H 0.7077 0.5420 1.1775 0.045 Uiso 1 1 calc R . .
H91B H 0.6383 0.4670 1.1066 0.045 Uiso 1 1 calc R . .
C192 C 0.7196(5) 0.5665(5) 1.0569(4) 0.0469(19) Uani 1 1 d D . .
H92A H 0.6635 0.5529 1.0111 0.056 Uiso 1 1 calc R . .
H92B H 0.7320 0.6281 1.0820 0.056 Uiso 1 1 calc R . .
C193 C 0.8095(5) 0.5450(4) 1.0266(4) 0.0431(18) Uani 1 1 d D . .
C194 C 0.7727(5) 0.4515(4) 0.9842(4) 0.0375(17) Uani 1 1 d D . .
C195 C 0.8706(4) 0.5293(4) 1.1067(3) 0.0344(16) Uani 1 1 d D . .
C196 C 0.9559(5) 0.4915(5) 1.0917(5) 0.0457(19) Uani 1 1 d D . .
H96A H 0.9366 0.4465 1.0424 0.069 Uiso 1 1 calc R . .
H96B H 0.9776 0.4666 1.1395 0.069 Uiso 1 1 calc R . .
H96C H 1.0087 0.5369 1.0836 0.069 Uiso 1 1 calc R . .
C197 C 0.9043(6) 0.6055(4) 1.1773(4) 0.051(2) Uani 1 1 d D . .
H97A H 0.8519 0.6353 1.1826 0.077 Uiso 1 1 calc R . .
H97B H 0.9603 0.6454 1.1662 0.077 Uiso 1 1 calc R . .
H97C H 0.9225 0.5850 1.2287 0.077 Uiso 1 1 calc R . .
C198 C 0.8601(6) 0.6080(5) 0.9766(5) 0.057(2) Uani 1 1 d D . .
H98A H 0.8746 0.6668 1.0080 0.085 Uiso 1 1 calc R . .
H98B H 0.8176 0.6046 0.9240 0.085 Uiso 1 1 calc R . .
H98C H 0.9204 0.5928 0.9661 0.085 Uiso 1 1 calc R . .
C300 C 1.4175(6) 0.1352(7) 1.0343(5) 0.093(4) Uani 1 1 d D . .
H30A H 1.4728 0.1178 1.0633 0.139 Uiso 1 1 calc R . .
H30B H 1.4407 0.1858 1.0100 0.139 Uiso 1 1 calc R . .
H30C H 1.3806 0.0878 0.9905 0.139 Uiso 1 1 calc R . .
C301 C 1.3527(4) 0.1574(4) 1.0951(4) 0.085(3) Uani 1 1 d GD . .
C302 C 1.3766(4) 0.1494(4) 1.1772(4) 0.079(3) Uani 1 1 d GD . .
H302 H 1.4320 0.1286 1.1949 0.095 Uiso 1 1 calc R . .
C303 C 1.3195(5) 0.1720(4) 1.2335(3) 0.105(4) Uani 1 1 d GD . .
H303 H 1.3359 0.1665 1.2896 0.126 Uiso 1 1 calc R . .
C304 C 1.2385(4) 0.2024(4) 1.2077(3) 0.064(3) Uani 1 1 d GD . .
H304 H 1.1995 0.2178 1.2462 0.077 Uiso 1 1 calc R . .
C305 C 1.2145(3) 0.2104(4) 1.1256(4) 0.095(4) Uani 1 1 d GD . .
H305 H 1.1591 0.2312 1.1080 0.114 Uiso 1 1 calc R . .
C306 C 1.2716(4) 0.1878(4) 1.0693(3) 0.055(2) Uani 1 1 d GD . .
H306 H 1.2552 0.1933 1.0132 0.066 Uiso 1 1 calc R . .
Re21 Re -0.696680(17) -0.146325(16) -1.239591(15) 0.02220(6) Uani 1 1 d . . .
Re22 Re -0.906434(17) -0.276771(15) -1.265241(14) 0.02082(6) Uani 1 1 d . . .
Ag21 Ag -0.73856(3) -0.32617(3) -1.32522(3) 0.02476(10) Uani 1 1 d . . .
Ag22 Ag -0.82449(3) -0.21430(3) -1.40105(3) 0.02455(10) Uani 1 1 d . . .
P21 P -0.64024(11) -0.40408(10) -1.40014(10) 0.0252(3) Uani 1 1 d . . .
P22 P -0.86917(11) -0.19870(10) -1.54298(9) 0.0222(3) Uani 1 1 d . . .
P23 P -0.82935(11) -0.15243(10) -1.15914(9) 0.0224(3) Uani 1 1 d . . .
O201 O -0.7798(3) -0.0102(3) -1.3287(3) 0.0394(11) Uani 1 1 d . . .
C201 C -0.7507(6) -0.0667(5) -1.2966(4) 0.0443(19) Uani 1 1 d . . .
O202 O -0.6190(3) -0.2697(3) -1.1332(3) 0.0362(11) Uani 1 1 d . . .
C202 C -0.6489(4) -0.2322(4) -1.1734(4) 0.0214(12) Uani 1 1 d . . .
O203 O -0.5515(3) -0.0010(3) -1.1176(3) 0.0394(11) Uani 1 1 d . . .
C203 C -0.6062(5) -0.0547(4) -1.1621(4) 0.0264(13) Uani 1 1 d . . .
O204 O -0.5426(3) -0.1469(3) -1.3482(3) 0.0396(12) Uani 1 1 d . . .
C204 C -0.5979(4) -0.1507(4) -1.3109(4) 0.0235(12) Uani 1 1 d . . .
O205 O -0.9672(3) -0.4295(3) -1.4145(3) 0.0312(10) Uani 1 1 d . . .
C205 C -0.9406(4) -0.3725(4) -1.3584(3) 0.0236(13) Uani 1 1 d . . .
O206 O -1.0211(3) -0.1627(3) -1.3497(2) 0.0281(10) Uani 1 1 d . . .
C206 C -0.9743(4) -0.2091(4) -1.3218(3) 0.0236(13) Uani 1 1 d . . .
O207 O -1.0956(3) -0.3425(3) -1.2048(3) 0.0370(11) Uani 1 1 d . . .
C207 C -1.0205(5) -0.3162(4) -1.2283(4) 0.0293(14) Uani 1 1 d . . .
O208 O -0.8471(3) -0.3495(3) -1.1758(3) 0.0299(10) Uani 1 1 d . . .
C208 C -0.8213(4) -0.4181(4) -1.1902(4) 0.0272(13) Uani 1 1 d . . .
O209 O -0.7958(4) -0.4457(3) -1.2577(3) 0.0399(12) Uani 1 1 d . . .
O210 O -0.8063(4) -0.4185(3) -1.0437(3) 0.0397(12) Uani 1 1 d . . .
O211 O -0.7681(4) -0.4449(3) -0.9151(3) 0.0528(15) Uani 1 1 d . . .
C211 C -0.5528(4) -0.4462(4) -1.3315(4) 0.0251(13) Uani 1 1 d D . .
C212 C -0.5448(4) -0.5253(4) -1.3445(4) 0.0322(15) Uani 1 1 d D . .
H212 H -0.5829 -0.5648 -1.3912 0.039 Uiso 1 1 calc R . .
C213 C -0.4766(5) -0.5527(4) -1.2864(4) 0.0362(16) Uani 1 1 d D . .
H213 H -0.4696 -0.6106 -1.2942 0.043 Uiso 1 1 calc R . .
C214 C -0.4227(5) -0.4940(5) -1.2204(4) 0.0402(17) Uani 1 1 d D . .
H214 H -0.3782 -0.5106 -1.1813 0.048 Uiso 1 1 calc R . .
C215 C -0.4335(5) -0.4103(5) -1.2110(4) 0.0413(17) Uani 1 1 d D . .
H215 H -0.3940 -0.3686 -1.1665 0.050 Uiso 1 1 calc R . .
C216 C -0.4974(5) -0.3873(4) -1.2625(4) 0.0306(14) Uani 1 1 d D . .
H216 H -0.5063 -0.3302 -1.2531 0.037 Uiso 1 1 calc R . .
C221 C -0.7039(4) -0.5006(4) -1.4753(4) 0.0262(13) Uani 1 1 d D . .
C222 C -0.6767(4) -0.5171(4) -1.5530(4) 0.0280(13) Uani 1 1 d D . .
H222 H -0.6249 -0.4786 -1.5675 0.034 Uiso 1 1 calc R . .
C223 C -0.7271(4) -0.5907(4) -1.6076(4) 0.0315(14) Uani 1 1 d D . .
H223 H -0.7112 -0.6034 -1.6607 0.038 Uiso 1 1 calc R . .
C224 C -0.8041(4) -0.6480(4) -1.5826(4) 0.0295(14) Uani 1 1 d D . .
H224 H -0.8372 -0.7002 -1.6186 0.035 Uiso 1 1 calc R . .
C225 C -0.8292(5) -0.6289(5) -1.5107(4) 0.0392(17) Uani 1 1 d D . .
H225 H -0.8810 -0.6675 -1.4962 0.047 Uiso 1 1 calc R . .
C226 C -0.7818(4) -0.5532(4) -1.4542(4) 0.0255(13) Uani 1 1 d D . .
H226 H -0.8027 -0.5388 -1.4035 0.031 Uiso 1 1 calc R . .
C231 C -0.5673(4) -0.3384(4) -1.4582(4) 0.0245(13) Uani 1 1 d D . .
C232 C -0.6147(5) -0.3003(4) -1.5144(4) 0.0358(16) Uani 1 1 d D . .
H232 H -0.6830 -0.3094 -1.5220 0.043 Uiso 1 1 calc R . .
C233 C -0.5615(5) -0.2461(4) -1.5623(4) 0.0379(16) Uani 1 1 d D . .
H233 H -0.5945 -0.2198 -1.6016 0.046 Uiso 1 1 calc R . .
C234 C -0.4599(5) -0.2324(4) -1.5503(4) 0.0386(16) Uani 1 1 d D . .
H234 H -0.4241 -0.1959 -1.5807 0.046 Uiso 1 1 calc R . .
C235 C -0.4132(4) -0.2719(4) -1.4946(4) 0.0303(14) Uani 1 1 d D . .
H235 H -0.3451 -0.2645 -1.4875 0.036 Uiso 1 1 calc R . .
C236 C -0.4651(5) -0.3221(4) -1.4493(4) 0.0365(16) Uani 1 1 d D . .
H236 H -0.4310 -0.3474 -1.4098 0.044 Uiso 1 1 calc R . .
C241 C -0.8532(4) -0.2858(4) -1.6168(3) 0.0265(13) Uani 1 1 d D . .
C242 C -0.8790(4) -0.3736(4) -1.6000(4) 0.0280(14) Uani 1 1 d D . .
H242 H -0.9049 -0.3828 -1.5518 0.034 Uiso 1 1 calc R . .
C243 C -0.8667(4) -0.4428(4) -1.6520(4) 0.0287(14) Uani 1 1 d D . .
H243 H -0.8843 -0.4997 -1.6411 0.034 Uiso 1 1 calc R . .
C244 C -0.8256(5) -0.4255(4) -1.7250(4) 0.0364(16) Uani 1 1 d D . .
H244 H -0.8128 -0.4714 -1.7611 0.044 Uiso 1 1 calc R . .
C245 C -0.8060(5) -0.3464(4) -1.7411(4) 0.0325(15) Uani 1 1 d D . .
H245 H -0.7845 -0.3377 -1.7912 0.039 Uiso 1 1 calc R . .
C246 C -0.8155(5) -0.2764(4) -1.6882(4) 0.0386(17) Uani 1 1 d D . .
H246 H -0.7959 -0.2204 -1.7007 0.046 Uiso 1 1 calc R . .
C251 C -0.9913(4) -0.1892(4) -1.5725(3) 0.0219(12) Uani 1 1 d D . .
C252 C -1.0227(5) -0.1232(4) -1.5256(4) 0.0330(15) Uani 1 1 d D . .
H252 H -0.9795 -0.0837 -1.4815 0.040 Uiso 1 1 calc R . .
C253 C -1.1163(5) -0.1179(4) -1.5452(5) 0.0429(18) Uani 1 1 d D . .
H253 H -1.1368 -0.0734 -1.5137 0.052 Uiso 1 1 calc R . .
C254 C -1.1829(5) -0.1726(5) -1.6075(4) 0.0417(18) Uani 1 1 d D . .
H254 H -1.2470 -0.1650 -1.6199 0.050 Uiso 1 1 calc R . .
C255 C -1.1544(6) -0.2384(6) -1.6515(5) 0.067(3) Uani 1 1 d D . .
H255 H -1.1998 -0.2803 -1.6923 0.081 Uiso 1 1 calc R . .
C256 C -1.0520(4) -0.2432(5) -1.6345(4) 0.0432(19) Uani 1 1 d D . .
H256 H -1.0297 -0.2851 -1.6679 0.052 Uiso 1 1 calc R . .
C261 C -0.7947(5) -0.1041(4) -1.5674(4) 0.0273(14) Uani 1 1 d D . .
C262 C -0.7000(4) -0.0681(4) -1.5201(4) 0.0290(14) Uani 1 1 d D . .
H262 H -0.6767 -0.0947 -1.4763 0.035 Uiso 1 1 calc R . .
C263 C -0.6453(4) 0.0000(4) -1.5360(4) 0.0340(15) Uani 1 1 d D . .
H263 H -0.5833 0.0234 -1.5027 0.041 Uiso 1 1 calc R . .
C264 C -0.6769(5) 0.0404(4) -1.6026(5) 0.0412(18) Uani 1 1 d D . .
H264 H -0.6343 0.0886 -1.6146 0.049 Uiso 1 1 calc R . .
C265 C -0.7647(5) 0.0118(4) -1.6483(4) 0.0397(17) Uani 1 1 d D . .
H265 H -0.7852 0.0412 -1.6908 0.048 Uiso 1 1 calc R . .
C266 C -0.8285(5) -0.0629(4) -1.6340(4) 0.0338(15) Uani 1 1 d D . .
H266 H -0.8909 -0.0846 -1.6670 0.041 Uiso 1 1 calc R . .
C271 C -0.7980(4) -0.1700(4) -1.0521(4) 0.0283(14) Uani 1 1 d . . .
H271 H -0.7568 -0.2130 -1.0553 0.034 Uiso 1 1 calc R . .
C272 C -0.7347(5) -0.0901(5) -0.9937(4) 0.0358(16) Uani 1 1 d . . .
H72C H -0.7714 -0.0447 -0.9871 0.043 Uiso 1 1 calc R . .
H72D H -0.6772 -0.0675 -1.0173 0.043 Uiso 1 1 calc R . .
C273 C -0.7018(5) -0.1140(5) -0.9073(4) 0.046(2) Uani 1 1 d . . .
H73C H -0.6563 -0.1522 -0.9130 0.056 Uiso 1 1 calc R . .
H73D H -0.6670 -0.0608 -0.8682 0.056 Uiso 1 1 calc R . .
C274 C -0.7854(5) -0.1585(4) -0.8726(4) 0.0342(15) Uani 1 1 d . . .
H74C H -0.7602 -0.1781 -0.8218 0.041 Uiso 1 1 calc R . .
H74D H -0.8243 -0.1166 -0.8572 0.041 Uiso 1 1 calc R . .
C275 C -0.8493(4) -0.2340(4) -0.9316(3) 0.0243(13) Uani 1 1 d . . .
H75C H -0.9059 -0.2570 -0.9071 0.029 Uiso 1 1 calc R . .
H75D H -0.8135 -0.2799 -0.9401 0.029 Uiso 1 1 calc R . .
C276 C -0.8843(5) -0.2115(4) -1.0143(3) 0.0270(13) Uani 1 1 d . . .
H76C H -0.9269 -0.1709 -1.0072 0.032 Uiso 1 1 calc R . .
H76D H -0.9224 -0.2643 -1.0523 0.032 Uiso 1 1 calc R . .
C281 C -0.8819(4) -0.0571(4) -1.1610(4) 0.0292(14) Uani 1 1 d . . .
H281 H -0.9058 -0.0577 -1.2206 0.035 Uiso 1 1 calc R . .
C282 C -0.8145(4) 0.0361(4) -1.1272(4) 0.0270(13) Uani 1 1 d . . .
H82C H -0.7956 0.0446 -1.0665 0.032 Uiso 1 1 calc R . .
H82D H -0.7550 0.0424 -1.1515 0.032 Uiso 1 1 calc R . .
C283 C -0.8682(4) 0.1011(4) -1.1501(4) 0.0273(13) Uani 1 1 d . . .
H83C H -0.8813 0.0947 -1.2110 0.033 Uiso 1 1 calc R . .
H83D H -0.8264 0.1592 -1.1280 0.033 Uiso 1 1 calc R . .
C284 C -0.9635(5) 0.0956(4) -1.1193(4) 0.0373(16) Uani 1 1 d . . .
H84C H -0.9503 0.1097 -1.0583 0.045 Uiso 1 1 calc R . .
H84D H -0.9956 0.1391 -1.1402 0.045 Uiso 1 1 calc R . .
C285 C -1.0284(5) 0.0109(4) -1.1453(5) 0.0427(18) Uani 1 1 d . . .
H85C H -1.0502 0.0004 -1.2058 0.051 Uiso 1 1 calc R . .
H85D H -1.0861 0.0090 -1.1189 0.051 Uiso 1 1 calc R . .
C286 C -0.9739(5) -0.0658(4) -1.1196(4) 0.0347(16) Uani 1 1 d . . .
H86C H -0.9552 -0.0581 -1.0589 0.042 Uiso 1 1 calc R . .
H86D H -1.0176 -0.1233 -1.1399 0.042 Uiso 1 1 calc R . .
C290 C -0.8210(5) -0.4727(4) -1.1250(3) 0.0302(15) Uani 1 1 d D . .
C291 C -0.9215(5) -0.5390(5) -1.1349(5) 0.0455(18) Uani 1 1 d . . .
H91C H -0.9726 -0.5098 -1.1202 0.055 Uiso 1 1 calc R . .
H91D H -0.9423 -0.5725 -1.1916 0.055 Uiso 1 1 calc R . .
C292 C -0.8947(5) -0.5972(5) -1.0704(5) 0.051(2) Uani 1 1 d D . .
H92C H -0.9336 -0.5947 -1.0261 0.061 Uiso 1 1 calc R . .
H92D H -0.9049 -0.6580 -1.0976 0.061 Uiso 1 1 calc R . .
C293 C -0.7869(5) -0.5576(3) -1.0361(3) 0.0331(15) Uani 1 1 d D . .
C294 C -0.7856(5) -0.4715(4) -0.9864(4) 0.0377(16) Uani 1 1 d D . .
C295 C -0.7466(4) -0.5287(4) -1.1121(3) 0.0323(15) Uani 1 1 d D . .
C296 C -0.6439(4) -0.4736(5) -1.0932(4) 0.0431(18) Uani 1 1 d D . .
H96D H -0.5982 -0.5101 -1.0829 0.065 Uiso 1 1 calc R . .
H96E H -0.6365 -0.4296 -1.0442 0.065 Uiso 1 1 calc R . .
H96F H -0.6308 -0.4457 -1.1403 0.065 Uiso 1 1 calc R . .
C297 C -0.7551(6) -0.6011(4) -1.1842(4) 0.053(2) Uani 1 1 d D . .
H97D H -0.7168 -0.6413 -1.1668 0.080 Uiso 1 1 calc R . .
H97E H -0.7311 -0.5769 -1.2301 0.080 Uiso 1 1 calc R . .
H97F H -0.8230 -0.6317 -1.2020 0.080 Uiso 1 1 calc R . .
C298 C -0.7367(6) -0.6129(5) -0.9861(4) 0.050(2) Uani 1 1 d D . .
H98D H -0.7503 -0.6716 -1.0175 0.074 Uiso 1 1 calc R . .
H98E H -0.7607 -0.6143 -0.9340 0.074 Uiso 1 1 calc R . .
H98F H -0.6669 -0.5886 -0.9746 0.074 Uiso 1 1 calc R . .
C500 C -1.4161(7) -0.1559(7) -1.0150(6) 0.091(4) Uani 1 1 d D . .
H50A H -1.4737 -0.1380 -1.0386 0.137 Uiso 1 1 calc R . .
H50B H -1.3787 -0.1115 -0.9687 0.137 Uiso 1 1 calc R . .
H50C H -1.4356 -0.2103 -0.9953 0.137 Uiso 1 1 calc R . .
C501 C -1.3543(3) -0.1683(3) -1.0808(3) 0.052(2) Uani 1 1 d GD . .
C502 C -1.3820(3) -0.1546(3) -1.1605(4) 0.065(3) Uani 1 1 d GD . .
H502 H -1.4398 -0.1358 -1.1745 0.078 Uiso 1 1 calc R . .
C503 C -1.3251(4) -0.1683(4) -1.2196(3) 0.070(3) Uani 1 1 d GD . .
H503 H -1.3441 -0.1589 -1.2741 0.084 Uiso 1 1 calc R . .
C504 C -1.2406(4) -0.1958(3) -1.1991(3) 0.079(3) Uani 1 1 d GD . .
H504 H -1.2018 -0.2052 -1.2395 0.095 Uiso 1 1 calc R . .
C505 C -1.2129(3) -0.2096(3) -1.1194(4) 0.0448(19) Uani 1 1 d GD . .
H505 H -1.1552 -0.2283 -1.1054 0.054 Uiso 1 1 calc R . .
C506 C -1.2698(4) -0.1958(3) -1.0602(3) 0.078(3) Uani 1 1 d GD . .
H506 H -1.2509 -0.2052 -1.0058 0.093 Uiso 1 1 calc R . .
C600 C -1.5073(5) -0.0978(4) -1.7114(4) 0.0394(16) Uiso 1 1 d D . .
H60A H -1.5766 -0.1069 -1.7101 0.059 Uiso 1 1 calc R . .
H60B H -1.4865 -0.0466 -1.7356 0.059 Uiso 1 1 calc R . .
H60C H -1.4712 -0.0896 -1.6551 0.059 Uiso 1 1 calc R . .
C601 C -1.4899(5) -0.1691(4) -1.7586(4) 0.074(3) Uiso 1 1 d GD . .
C602 C -1.3988(4) -0.1769(4) -1.7724(4) 0.064(2) Uiso 1 1 d GD . .
H602 H -1.3432 -0.1339 -1.7451 0.077 Uiso 1 1 calc R . .
C603 C -1.3889(5) -0.2476(5) -1.8260(5) 0.117(4) Uiso 1 1 d GD . .
H603 H -1.3266 -0.2530 -1.8354 0.141 Uiso 1 1 calc R . .
C604 C -1.4702(7) -0.3105(4) -1.8659(4) 0.100(4) Uiso 1 1 d GD . .
H604 H -1.4634 -0.3588 -1.9026 0.120 Uiso 1 1 calc R . .
C605 C -1.5614(5) -0.3027(5) -1.8522(5) 0.224(9) Uiso 1 1 d GD . .
H605 H -1.6169 -0.3456 -1.8795 0.268 Uiso 1 1 calc R . .
C606 C -1.5712(4) -0.2319(5) -1.7985(5) 0.100(4) Uiso 1 1 d GD . .
H606 H -1.6335 -0.2266 -1.7891 0.120 Uiso 1 1 calc R . .

loop_
_atom_site_aniso_label
_atom_site_aniso_U_11
_atom_site_aniso_U_22
_atom_site_aniso_U_33
_atom_site_aniso_U_23
_atom_site_aniso_U_13
_atom_site_aniso_U_12
Re11 0.02207(12) 0.02404(13) 0.02074(12) 0.00419(9) 0.00740(9) 0.00562(10)
Re12 0.02259(12) 0.02484(13) 0.01940(12) 0.00551(9) 0.00733(9) 0.00443(10)
Ag11 0.0250(2) 0.0280(2) 0.0213(2) 0.00570(18) 0.00887(18) 0.00955(19)
Ag12 0.0282(2) 0.0290(2) 0.0195(2) 0.00733(18) 0.00647(18) 0.0078(2)
P11 0.0256(8) 0.0249(8) 0.0237(8) 0.0038(6) 0.0066(6) 0.0083(7)
P12 0.0278(8) 0.0270(8) 0.0195(7) 0.0067(6) 0.0061(6) 0.0061(7)
P13 0.0239(8) 0.0244(8) 0.0194(7) 0.0086(6) 0.0066(6) 0.0080(6)
O101 0.066(4) 0.037(3) 0.039(3) 0.012(2) 0.019(3) 0.020(3)
C101 0.027(3) 0.023(3) 0.018(3) 0.014(2) 0.009(2) 0.006(2)
O102 0.027(2) 0.033(3) 0.042(3) 0.002(2) -0.006(2) 0.010(2)
C102 0.018(3) 0.033(3) 0.030(3) 0.000(3) 0.008(3) 0.008(3)
O103 0.025(2) 0.037(3) 0.048(3) 0.003(2) 0.006(2) -0.009(2)
C103 0.028(3) 0.033(4) 0.034(4) 0.012(3) 0.007(3) 0.005(3)
O104 0.035(3) 0.040(3) 0.033(2) 0.005(2) 0.021(2) 0.003(2)
C104 0.032(4) 0.027(3) 0.031(3) 0.003(3) -0.004(3) 0.000(3)
O105 0.042(3) 0.040(3) 0.024(2) -0.007(2) 0.009(2) 0.004(2)
C105 0.037(4) 0.034(4) 0.049(4) 0.023(3) 0.020(3) 0.025(3)
O106 0.024(2) 0.029(2) 0.041(3) 0.017(2) 0.002(2) 0.0080(19)
C106 0.026(3) 0.027(3) 0.021(3) 0.002(2) 0.012(3) 0.001(3)
O107 0.031(2) 0.041(3) 0.048(3) 0.015(2) 0.020(2) 0.001(2)
C107 0.032(3) 0.019(3) 0.021(3) 0.008(2) 0.018(3) 0.005(2)
O108 0.026(2) 0.022(2) 0.0180(19) 0.0090(16) 0.0107(17) 0.0040(17)
C108 0.022(3) 0.027(3) 0.021(3) 0.010(2) 0.008(2) 0.000(3)
O109 0.056(3) 0.038(3) 0.029(2) 0.013(2) 0.026(2) 0.027(2)
O110 0.054(3) 0.039(3) 0.025(2) 0.010(2) 0.008(2) 0.023(2)
O111 0.101(5) 0.048(3) 0.023(3) 0.001(2) 0.004(3) 0.037(3)
C111 0.017(3) 0.021(3) 0.023(3) 0.002(2) 0.004(2) 0.003(2)
C112 0.047(4) 0.027(3) 0.030(3) 0.008(3) 0.017(3) 0.019(3)
C113 0.058(5) 0.038(4) 0.030(4) 0.012(3) 0.009(3) 0.021(4)
C114 0.039(4) 0.045(4) 0.030(4) 0.015(3) 0.008(3) 0.014(3)
C115 0.047(4) 0.044(4) 0.033(4) 0.000(3) 0.001(3) 0.015(4)
C116 0.037(4) 0.035(4) 0.028(3) 0.009(3) 0.008(3) 0.018(3)
C121 0.023(3) 0.021(3) 0.030(3) 0.008(2) 0.010(3) 0.007(2)
C122 0.020(3) 0.035(4) 0.037(4) 0.005(3) 0.007(3) 0.015(3)
C123 0.022(3) 0.032(3) 0.031(3) -0.004(3) -0.001(3) 0.005(3)
C124 0.026(3) 0.034(4) 0.039(4) 0.004(3) -0.005(3) 0.008(3)
C125 0.037(4) 0.021(3) 0.045(4) 0.003(3) 0.000(3) -0.003(3)
C126 0.029(4) 0.054(5) 0.036(4) 0.004(3) 0.007(3) 0.016(3)
C131 0.030(3) 0.023(3) 0.021(3) -0.005(2) 0.012(2) 0.010(3)
C132 0.021(3) 0.041(4) 0.035(3) 0.016(3) 0.010(3) 0.016(3)
C133 0.030(4) 0.042(4) 0.048(4) 0.030(3) 0.004(3) 0.007(3)
C134 0.030(3) 0.035(4) 0.038(4) 0.016(3) 0.013(3) 0.003(3)
C135 0.013(3) 0.040(4) 0.058(5) -0.006(3) 0.010(3) -0.001(3)
C136 0.012(3) 0.026(3) 0.041(4) -0.001(3) 0.008(3) 0.004(2)
C141 0.023(3) 0.029(3) 0.022(3) 0.005(2) 0.005(2) 0.010(3)
C142 0.025(3) 0.031(3) 0.023(3) 0.006(3) 0.011(2) 0.007(3)
C143 0.039(4) 0.021(3) 0.046(4) 0.019(3) 0.009(3) 0.012(3)
C144 0.033(3) 0.028(3) 0.019(3) 0.003(2) 0.003(3) 0.008(3)
C145 0.062(5) 0.037(4) 0.033(4) 0.008(3) 0.025(4) 0.019(4)
C146 0.031(3) 0.029(3) 0.020(3) -0.004(2) 0.006(3) 0.011(3)
C151 0.011(2) 0.030(3) 0.028(3) 0.012(3) 0.005(2) 0.008(2)
C152 0.027(3) 0.033(3) 0.028(3) 0.004(3) 0.007(3) 0.006(3)
C153 0.029(3) 0.039(4) 0.033(3) 0.003(3) 0.012(3) 0.019(3)
C154 0.036(4) 0.047(4) 0.062(5) 0.026(4) 0.025(4) 0.019(4)
C155 0.026(3) 0.045(4) 0.037(4) 0.002(3) -0.001(3) 0.002(3)
C156 0.010(3) 0.036(4) 0.035(3) -0.004(3) 0.003(2) 0.010(3)
C161 0.010(2) 0.027(3) 0.019(3) 0.005(2) 0.004(2) 0.002(2)
C162 0.027(3) 0.035(4) 0.030(3) 0.008(3) 0.009(3) 0.008(3)
C163 0.035(4) 0.062(5) 0.033(4) 0.014(4) 0.004(3) 0.001(4)
C164 0.048(4) 0.031(4) 0.040(4) 0.021(3) 0.010(3) -0.003(3)
C165 0.041(4) 0.049(4) 0.031(4) 0.018(3) -0.002(3) 0.001(4)
C166 0.027(3) 0.034(4) 0.025(3) 0.013(3) 0.001(3) -0.006(3)
C171 0.033(3) 0.020(3) 0.016(3) 0.011(2) 0.011(2) 0.009(2)
C172 0.032(4) 0.035(4) 0.026(3) 0.002(3) -0.004(3) -0.006(3)
C173 0.026(3) 0.046(4) 0.041(4) 0.019(3) 0.015(3) 0.001(3)
C174 0.040(4) 0.032(3) 0.021(3) 0.010(3) 0.007(3) 0.016(3)
C175 0.049(4) 0.040(4) 0.034(4) 0.017(3) 0.024(3) 0.020(3)
C176 0.023(3) 0.034(4) 0.029(3) 0.004(3) 0.007(3) 0.004(3)
C181 0.022(3) 0.041(4) 0.013(3) 0.012(3) -0.005(2) -0.004(3)
C182 0.037(4) 0.032(3) 0.017(3) 0.001(3) 0.003(3) 0.015(3)
C183 0.033(4) 0.042(4) 0.032(4) 0.006(3) 0.009(3) 0.007(3)
C184 0.040(4) 0.033(4) 0.065(5) 0.007(4) 0.005(4) 0.018(3)
C185 0.029(4) 0.036(4) 0.058(5) 0.020(3) 0.015(3) 0.015(3)
C186 0.027(3) 0.039(4) 0.028(3) 0.005(3) 0.007(3) 0.008(3)
C190 0.041(4) 0.041(4) 0.022(3) 0.006(3) 0.011(3) 0.016(3)
C191 0.042(4) 0.044(4) 0.042(4) 0.021(3) 0.022(3) 0.024(3)
C192 0.066(5) 0.051(5) 0.038(4) 0.013(4) 0.019(4) 0.036(4)
C193 0.072(5) 0.036(4) 0.032(4) 0.011(3) 0.018(4) 0.027(4)
C194 0.053(5) 0.039(4) 0.034(4) 0.014(3) 0.015(3) 0.030(4)
C195 0.056(4) 0.023(3) 0.024(3) 0.010(3) 0.011(3) 0.002(3)
C196 0.040(4) 0.045(4) 0.052(5) 0.024(4) 0.013(4) -0.004(4)
C197 0.078(6) 0.034(4) 0.041(4) 0.008(3) 0.009(4) 0.007(4)
C198 0.082(6) 0.052(5) 0.053(5) 0.037(4) 0.029(5) 0.021(5)
C300 0.069(7) 0.119(10) 0.055(6) -0.015(6) -0.024(5) -0.013(7)
C301 0.101(9) 0.080(7) 0.056(6) -0.011(5) 0.008(6) -0.003(7)
C302 0.088(8) 0.082(7) 0.076(7) 0.016(6) 0.034(6) 0.025(6)
C303 0.105(10) 0.102(9) 0.083(8) 0.042(7) -0.003(7) -0.036(8)
C304 0.045(5) 0.071(6) 0.065(6) 0.004(5) 0.009(5) -0.005(5)
C305 0.065(7) 0.135(10) 0.054(6) 0.012(6) -0.024(5) -0.017(7)
C306 0.023(4) 0.076(6) 0.056(5) -0.016(4) -0.001(4) 0.013(4)
Re21 0.02225(12) 0.02407(13) 0.02142(12) 0.00433(10) 0.00719(10) 0.00540(10)
Re22 0.02205(12) 0.02309(12) 0.01853(11) 0.00531(9) 0.00606(9) 0.00512(10)
Ag21 0.0261(2) 0.0273(2) 0.0237(2) 0.00484(19) 0.00784(19) 0.00978(19)
Ag22 0.0283(2) 0.0290(2) 0.0186(2) 0.00796(18) 0.00724(18) 0.0069(2)
P21 0.0201(8) 0.0279(8) 0.0287(8) 0.0032(7) 0.0074(7) 0.0075(7)
P22 0.0276(8) 0.0230(8) 0.0184(7) 0.0071(6) 0.0068(6) 0.0067(6)
P23 0.0225(8) 0.0271(8) 0.0195(7) 0.0039(6) 0.0068(6) 0.0077(7)
O201 0.051(3) 0.038(3) 0.031(3) 0.005(2) 0.007(2) 0.015(2)
C201 0.055(5) 0.036(4) 0.040(4) -0.004(3) 0.029(4) 0.001(4)
O202 0.048(3) 0.037(3) 0.032(3) 0.014(2) 0.013(2) 0.020(2)
C202 0.021(3) 0.016(3) 0.023(3) -0.006(2) 0.003(2) 0.003(2)
O203 0.046(3) 0.039(3) 0.030(2) -0.002(2) 0.005(2) 0.010(2)
C203 0.034(3) 0.024(3) 0.023(3) 0.001(3) 0.011(3) 0.011(3)
O204 0.033(3) 0.047(3) 0.040(3) 0.005(2) 0.018(2) 0.005(2)
C204 0.024(3) 0.021(3) 0.031(3) 0.005(2) 0.018(3) 0.007(2)
O205 0.029(2) 0.029(2) 0.032(2) 0.004(2) 0.007(2) -0.0031(19)
C205 0.021(3) 0.029(3) 0.015(3) 0.006(2) 0.004(2) -0.010(2)
O206 0.028(2) 0.039(3) 0.021(2) 0.0150(19) 0.0056(18) 0.006(2)
C206 0.019(3) 0.030(3) 0.022(3) 0.009(3) 0.009(2) -0.002(3)
O207 0.031(3) 0.049(3) 0.031(2) 0.005(2) 0.013(2) 0.007(2)
C207 0.030(3) 0.031(3) 0.023(3) 0.004(3) -0.005(3) 0.003(3)
O208 0.031(2) 0.032(2) 0.031(2) 0.011(2) 0.0058(19) 0.012(2)
C208 0.026(3) 0.024(3) 0.031(3) 0.007(3) 0.007(3) 0.002(3)
O209 0.063(3) 0.028(2) 0.034(3) 0.006(2) 0.019(2) 0.014(2)
O210 0.071(4) 0.040(3) 0.022(2) 0.011(2) 0.014(2) 0.038(3)
O211 0.101(5) 0.048(3) 0.024(2) 0.012(2) 0.018(3) 0.042(3)
C211 0.026(3) 0.032(3) 0.026(3) 0.017(3) 0.008(3) 0.014(3)
C212 0.027(3) 0.036(4) 0.031(3) -0.002(3) 0.001(3) 0.007(3)
C213 0.039(4) 0.034(4) 0.044(4) 0.018(3) 0.006(3) 0.019(3)
C214 0.036(4) 0.058(5) 0.032(4) 0.018(3) 0.004(3) 0.017(4)
C215 0.030(4) 0.061(5) 0.029(4) 0.003(3) 0.000(3) 0.010(4)
C216 0.037(4) 0.022(3) 0.033(3) 0.002(3) 0.004(3) 0.011(3)
C221 0.018(3) 0.027(3) 0.032(3) 0.005(3) -0.001(3) 0.006(2)
C222 0.022(3) 0.025(3) 0.033(3) 0.001(3) 0.003(3) 0.000(3)
C223 0.035(4) 0.034(4) 0.027(3) 0.004(3) 0.005(3) 0.013(3)
C224 0.026(3) 0.024(3) 0.034(3) -0.004(3) 0.002(3) 0.003(3)
C225 0.030(4) 0.043(4) 0.047(4) 0.012(3) 0.013(3) 0.004(3)
C226 0.021(3) 0.024(3) 0.033(3) 0.005(3) 0.014(3) 0.001(2)
C231 0.018(3) 0.020(3) 0.035(3) 0.010(3) -0.001(2) 0.003(2)
C232 0.035(4) 0.030(4) 0.042(4) 0.007(3) 0.011(3) 0.003(3)
C233 0.043(4) 0.031(4) 0.042(4) 0.008(3) 0.010(3) 0.012(3)
C234 0.027(3) 0.037(4) 0.053(4) 0.012(3) 0.010(3) 0.004(3)
C235 0.020(3) 0.034(4) 0.040(4) 0.017(3) 0.004(3) 0.007(3)
C236 0.048(4) 0.031(4) 0.029(3) 0.006(3) 0.003(3) 0.009(3)
C241 0.035(3) 0.026(3) 0.017(3) 0.003(2) 0.012(3) 0.000(3)
C242 0.032(3) 0.026(3) 0.028(3) 0.014(3) 0.005(3) 0.008(3)
C243 0.025(3) 0.021(3) 0.038(4) 0.003(3) 0.005(3) 0.003(3)
C244 0.031(4) 0.033(4) 0.043(4) -0.002(3) 0.003(3) 0.009(3)
C245 0.046(4) 0.034(4) 0.020(3) 0.003(3) 0.014(3) 0.010(3)
C246 0.060(5) 0.030(4) 0.029(3) 0.020(3) 0.011(3) 0.005(3)
C251 0.021(3) 0.028(3) 0.023(3) 0.008(2) 0.014(2) 0.010(2)
C252 0.032(4) 0.028(3) 0.041(4) 0.015(3) 0.001(3) 0.009(3)
C253 0.052(5) 0.036(4) 0.053(5) 0.013(4) 0.030(4) 0.021(4)
C254 0.030(4) 0.062(5) 0.033(4) 0.012(4) 0.001(3) 0.013(4)
C255 0.055(6) 0.087(7) 0.052(5) -0.004(5) 0.004(4) 0.014(5)
C256 0.013(3) 0.076(6) 0.044(4) 0.004(4) -0.002(3) 0.027(3)
C261 0.043(4) 0.018(3) 0.025(3) 0.007(2) 0.011(3) 0.011(3)
C262 0.022(3) 0.027(3) 0.035(3) 0.008(3) -0.005(3) 0.006(3)
C263 0.020(3) 0.031(4) 0.049(4) 0.007(3) 0.003(3) 0.003(3)
C264 0.028(4) 0.034(4) 0.055(5) 0.000(3) 0.012(3) -0.007(3)
C265 0.045(4) 0.036(4) 0.043(4) 0.026(3) 0.014(3) 0.004(3)
C266 0.038(4) 0.035(4) 0.027(3) 0.008(3) 0.004(3) 0.005(3)
C271 0.026(3) 0.041(4) 0.023(3) 0.006(3) 0.004(3) 0.020(3)
C272 0.032(4) 0.057(5) 0.020(3) 0.013(3) 0.005(3) 0.010(3)
C273 0.053(5) 0.067(5) 0.014(3) 0.011(3) -0.003(3) 0.008(4)
C274 0.041(4) 0.045(4) 0.018(3) 0.010(3) 0.010(3) 0.008(3)
C275 0.034(3) 0.019(3) 0.020(3) 0.003(2) 0.005(3) 0.005(3)
C276 0.040(4) 0.024(3) 0.022(3) 0.007(2) 0.015(3) 0.010(3)
C281 0.030(3) 0.024(3) 0.041(4) 0.007(3) 0.013(3) 0.019(3)
C282 0.020(3) 0.026(3) 0.030(3) 0.001(3) 0.005(3) -0.004(2)
C283 0.040(4) 0.017(3) 0.031(3) 0.014(3) 0.009(3) 0.012(3)
C284 0.039(4) 0.039(4) 0.049(4) 0.023(3) 0.026(3) 0.022(3)
C285 0.044(4) 0.041(4) 0.057(5) 0.019(4) 0.015(4) 0.029(4)
C286 0.035(4) 0.031(4) 0.052(4) 0.021(3) 0.017(3) 0.024(3)
C290 0.050(4) 0.032(3) 0.018(3) 0.007(3) 0.008(3) 0.027(3)
C291 0.043(4) 0.041(4) 0.055(5) 0.018(4) 0.009(4) 0.006(4)
C292 0.055(5) 0.037(4) 0.059(5) 0.020(4) 0.005(4) 0.001(4)
C293 0.052(4) 0.019(3) 0.029(3) 0.011(3) 0.001(3) 0.008(3)
C294 0.049(4) 0.046(4) 0.026(3) 0.018(3) 0.007(3) 0.021(4)
C295 0.043(4) 0.029(3) 0.026(3) 0.001(3) 0.008(3) 0.011(3)
C296 0.036(4) 0.059(5) 0.047(4) 0.024(4) 0.012(3) 0.027(4)
C297 0.091(7) 0.040(4) 0.034(4) 0.001(3) 0.009(4) 0.032(4)
C298 0.083(6) 0.047(5) 0.032(4) 0.017(3) 0.015(4) 0.034(4)
C500 0.077(7) 0.120(9) 0.076(7) -0.023(7) 0.020(6) 0.045(7)
C501 0.025(4) 0.042(4) 0.069(6) -0.021(4) -0.004(4) -0.006(3)
C502 0.031(4) 0.036(4) 0.118(8) 0.023(5) -0.019(5) -0.002(4)
C503 0.053(5) 0.095(7) 0.079(7) 0.064(6) 0.022(5) 0.018(5)
C504 0.042(5) 0.060(6) 0.134(10) 0.038(6) -0.006(6) 0.008(4)
C505 0.050(5) 0.029(4) 0.072(5) 0.023(4) 0.021(4) 0.030(4)
C506 0.100(8) 0.071(7) 0.060(6) 0.003(5) -0.005(6) 0.036(6)

loop_
_atom_type_symbol
_atom_type_description
_atom_type_scat_dispersion_real
_atom_type_scat_dispersion_imag
_atom_type_scat_source
C C 0.0033 0.0016 'International Tables Vol C Tables 4.2.6.8 and 6.1.1.4'
H H 0.0000 0.0000 'International Tables Vol C Tables 4.2.6.8 and 6.1.1.4'
O O 0.0106 0.0060 'International Tables Vol C Tables 4.2.6.8 and 6.1.1.4'
P P 0.1023 0.0942 'International Tables Vol C Tables 4.2.6.8 and 6.1.1.4'
Ag Ag -0.8971 1.1015 'International Tables Vol C Tables 4.2.6.8 and 6.1.1.4'
Re Re -1.0185 7.2310 'International Tables Vol C Tables 4.2.6.8 and 6.1.1.4'

loop_
_geom_angle_atom_site_label_1
_geom_angle_atom_site_label_2
_geom_angle_atom_site_label_3
_geom_angle
_geom_angle_site_symmetry_1
_geom_angle_site_symmetry_3
_geom_angle_publ_flag
C103 Re11 C104 91.1(3) . . ?
C103 Re11 C102 89.9(3) . . ?
C104 Re11 C102 94.7(2) . . ?
C103 Re11 C101 88.3(2) . . ?
C104 Re11 C101 89.7(2) . . ?
C102 Re11 C101 175.3(2) . . ?
C103 Re11 P13 94.44(19) . . ?
C104 Re11 P13 174.31(19) . . ?
C102 Re11 P13 86.76(16) . . ?
C101 Re11 P13 89.02(16) . . ?
C103 Re11 Ag11 149.51(19) . . ?
C104 Re11 Ag11 73.57(18) . . ?
C102 Re11 Ag11 66.05(17) . . ?
C101 Re11 Ag11 117.04(17) . . ?
P13 Re11 Ag11 102.14(4) . . ?
C103 Re11 Ag12 149.53(19) . . ?
C104 Re11 Ag12 80.29(18) . . ?
C102 Re11 Ag12 119.77(18) . . ?
C101 Re11 Ag12 62.65(17) . . ?
P13 Re11 Ag12 94.20(4) . . ?
Ag11 Re11 Ag12 54.911(16) . . ?
C103 Re11 Re12 142.25(18) . . ?
C104 Re11 Re12 126.51(18) . . ?
C102 Re11 Re12 84.03(17) . . ?
C101 Re11 Re12 94.72(16) . . ?
P13 Re11 Re12 48.13(4) . . ?
Ag11 Re11 Re12 57.137(13) . . ?
Ag12 Re11 Re12 55.857(14) . . ?
C107 Re12 C106 84.6(2) . . ?
C107 Re12 C105 91.4(2) . . ?
C106 Re12 C105 95.2(2) . . ?
C107 Re12 O108 84.9(2) . . ?
C106 Re12 O108 164.70(19) . . ?
C105 Re12 O108 96.2(2) . . ?
C107 Re12 P13 101.46(17) . . ?
C106 Re12 P13 87.85(18) . . ?
C105 Re12 P13 166.98(19) . . ?
O108 Re12 P13 83.33(11) . . ?
C107 Re12 Ag12 144.38(17) . . ?
C106 Re12 Ag12 65.30(16) . . ?
C105 Re12 Ag12 73.73(18) . . ?
O108 Re12 Ag12 128.02(10) . . ?
P13 Re12 Ag12 96.26(4) . . ?
C107 Re12 Ag11 145.82(17) . . ?
C106 Re12 Ag11 120.20(16) . . ?
C105 Re12 Ag11 65.07(18) . . ?
O108 Re12 Ag11 74.10(10) . . ?
P13 Re12 Ag11 102.49(4) . . ?
Ag12 Re12 Ag11 55.139(15) . . ?
C107 Re12 Re11 150.40(17) . . ?
C106 Re12 Re11 96.42(17) . . ?
C105 Re12 Re11 117.80(18) . . ?
O108 Re12 Re11 87.26(10) . . ?
P13 Re12 Re11 49.20(4) . . ?
Ag12 Re12 Re11 57.240(14) . . ?
Ag11 Re12 Re11 56.441(12) . . ?
P11 Ag11 Ag12 119.97(4) . . ?
P11 Ag11 Re11 131.65(4) . . ?
Ag12 Ag11 Re11 62.847(16) . . ?
P11 Ag11 Re12 161.61(4) . . ?
Ag12 Ag11 Re12 61.420(15) . . ?
Re11 Ag11 Re12 66.422(14) . . ?
P12 Ag12 Ag11 133.18(4) . . ?
P12 Ag12 Re12 144.24(4) . . ?
Ag11 Ag12 Re12 63.441(15) . . ?
P12 Ag12 Re11 146.26(4) . . ?
Ag11 Ag12 Re11 62.242(16) . . ?
Re12 Ag12 Re11 66.904(13) . . ?
C111 P11 C121 106.8(3) . . ?
C111 P11 C131 104.5(3) . . ?
C121 P11 C131 104.3(3) . . ?
C111 P11 Ag11 108.72(19) . . ?
C121 P11 Ag11 118.25(19) . . ?
C131 P11 Ag11 113.27(18) . . ?
C141 P12 C161 105.6(3) . . ?
C141 P12 C151 107.6(3) . . ?
C161 P12 C151 104.8(2) . . ?
C141 P12 Ag12 111.84(19) . . ?
C161 P12 Ag12 112.25(18) . . ?
C151 P12 Ag12 114.13(18) . . ?
C171 P13 C181 110.0(3) . . ?
C171 P13 Re12 116.61(19) . . ?
C181 P13 Re12 115.22(19) . . ?
C171 P13 Re11 116.74(19) . . ?
C181 P13 Re11 113.41(18) . . ?
Re12 P13 Re11 82.67(5) . . ?
O101 C101 Re11 177.8(6) . . ?
O102 C102 Re11 176.4(5) . . ?
O103 C103 Re11 177.8(6) . . ?
O104 C104 Re11 174.2(5) . . ?
O105 C105 Re12 175.6(6) . . ?
O106 C106 Re12 172.5(5) . . ?
O107 C107 Re12 178.8(6) . . ?
C108 O108 Re12 126.4(3) . . ?
O109 C108 O108 127.9(5) . . ?
O109 C108 C190 114.3(5) . . ?
O108 C108 C190 117.7(5) . . ?
C194 O110 C190 105.5(5) . . ?
C116 C111 C112 117.5(5) . . ?
C116 C111 P11 120.1(5) . . ?
C112 C111 P11 122.4(4) . . ?
C113 C112 C111 118.5(6) . . ?
C112 C113 C114 123.9(7) . . ?
C115 C114 C113 120.5(7) . . ?
C114 C115 C116 118.5(6) . . ?
C111 C116 C115 121.0(6) . . ?
C122 C121 C126 114.4(6) . . ?
C122 C121 P11 124.8(5) . . ?
C126 C121 P11 120.6(5) . . ?
C121 C122 C123 124.3(6) . . ?
C124 C123 C122 120.7(6) . . ?
C123 C124 C125 118.1(6) . . ?
C126 C125 C124 119.8(6) . . ?
C125 C126 C121 122.6(6) . . ?
C132 C131 C136 119.3(6) . . ?
C132 C131 P11 118.4(4) . . ?
C136 C131 P11 122.2(5) . . ?
C133 C132 C131 121.9(6) . . ?
C132 C133 C134 118.9(6) . . ?
C135 C134 C133 121.6(6) . . ?
C134 C135 C136 120.6(6) . . ?
C131 C136 C135 117.8(6) . . ?
C142 C141 C146 121.0(5) . . ?
C142 C141 P12 120.1(4) . . ?
C146 C141 P12 118.9(4) . . ?
C141 C142 C143 119.4(5) . . ?
C144 C143 C142 123.7(6) . . ?
C143 C144 C145 117.3(6) . . ?
C146 C145 C144 120.9(6) . . ?
C145 C146 C141 117.7(6) . . ?
C152 C151 C156 120.6(5) . . ?
C152 C151 P12 117.4(5) . . ?
C156 C151 P12 121.9(4) . . ?
C151 C152 C153 121.9(6) . . ?
C154 C153 C152 116.6(6) . . ?
C153 C154 C155 121.1(6) . . ?
C156 C155 C154 122.2(7) . . ?
C155 C156 C151 117.3(6) . . ?
C162 C161 C166 119.7(6) . . ?
C162 C161 P12 118.4(5) . . ?
C166 C161 P12 121.9(4) . . ?
C161 C162 C163 120.9(6) . . ?
C164 C163 C162 118.6(7) . . ?
C163 C164 C165 120.1(6) . . ?
C166 C165 C164 119.3(6) . . ?
C161 C166 C165 121.3(6) . . ?
C176 C171 C172 109.3(5) . . ?
C176 C171 P13 115.6(4) . . ?
C172 C171 P13 115.0(4) . . ?
C173 C172 C171 112.8(5) . . ?
C172 C173 C174 111.5(5) . . ?
C175 C174 C173 108.6(5) . . ?
C174 C175 C176 111.5(5) . . ?
C171 C176 C175 109.2(5) . . ?
C182 C181 C186 108.7(5) . . ?
C182 C181 P13 116.0(4) . . ?
C186 C181 P13 119.1(4) . . ?
C181 C182 C183 112.0(5) . . ?
C184 C183 C182 105.2(5) . . ?
C183 C184 C185 111.1(6) . . ?
C186 C185 C184 110.7(6) . . ?
C185 C186 C181 115.7(6) . . ?
C191 C190 O110 106.7(5) . . ?
C191 C190 C195 107.5(5) . . ?
O110 C190 C195 101.7(4) . . ?
C191 C190 C108 116.7(5) . . ?
O110 C190 C108 108.9(5) . . ?
C195 C190 C108 114.0(5) . . ?
C190 C191 C192 101.3(5) . . ?
C193 C192 C191 103.1(5) . . ?
C194 C193 C198 117.0(6) . . ?
C194 C193 C192 102.5(5) . . ?
C198 C193 C192 115.8(6) . . ?
C194 C193 C195 98.0(5) . . ?
C198 C193 C195 117.9(6) . . ?
C192 C193 C195 103.0(5) . . ?
O111 C194 O110 124.0(6) . . ?
O111 C194 C193 126.6(6) . . ?
O110 C194 C193 109.3(5) . . ?
C196 C195 C197 108.8(6) . . ?
C196 C195 C190 114.8(5) . . ?
C197 C195 C190 112.9(5) . . ?
C196 C195 C193 114.2(5) . . ?
C197 C195 C193 116.3(5) . . ?
C190 C195 C193 88.9(4) . . ?
C302 C301 C306 120.0 . . ?
C302 C301 C300 119.7(6) . . ?
C306 C301 C300 120.3(6) . . ?
C301 C302 C303 120.0 . . ?
C304 C303 C302 120.0 . . ?
C303 C304 C305 120.0 . . ?
C304 C305 C306 120.0 . . ?
C305 C306 C301 120.0 . . ?
C201 Re21 C203 92.4(3) . . ?
C201 Re21 C204 92.7(3) . . ?
C203 Re21 C204 89.7(2) . . ?
C201 Re21 C202 175.0(3) . . ?
C203 Re21 C202 88.3(2) . . ?
C204 Re21 C202 92.2(2) . . ?
C201 Re21 P23 87.6(2) . . ?
C203 Re21 P23 95.41(17) . . ?
C204 Re21 P23 174.83(18) . . ?
C202 Re21 P23 87.48(16) . . ?
C201 Re21 Ag21 117.1(2) . . ?
C203 Re21 Ag21 146.56(18) . . ?
C204 Re21 Ag21 74.44(17) . . ?
C202 Re21 Ag21 63.66(15) . . ?
P23 Re21 Ag21 100.82(4) . . ?
C201 Re21 Ag22 62.0(2) . . ?
C203 Re21 Ag22 151.73(18) . . ?
C204 Re21 Ag22 80.38(18) . . ?
C202 Re21 Ag22 118.27(15) . . ?
P23 Re21 Ag22 95.24(4) . . ?
Ag21 Re21 Ag22 55.265(16) . . ?
C201 Re21 Re22 91.5(2) . . ?
C203 Re21 Re22 142.99(17) . . ?
C204 Re21 Re22 126.81(17) . . ?
C202 Re21 Re22 84.99(16) . . ?
P23 Re21 Re22 48.02(4) . . ?
Ag21 Re21 Re22 56.855(14) . . ?
Ag22 Re21 Re22 55.793(14) . . ?
C207 Re22 C206 85.8(2) . . ?
C207 Re22 C205 91.3(2) . . ?
C206 Re22 C205 93.0(3) . . ?
C207 Re22 O208 83.1(2) . . ?
C206 Re22 O208 166.3(2) . . ?
C205 Re22 O208 95.4(2) . . ?
C207 Re22 P23 101.30(19) . . ?
C206 Re22 P23 90.14(19) . . ?
C205 Re22 P23 167.25(16) . . ?
O208 Re22 P23 84.05(12) . . ?
C207 Re22 Ag22 144.70(18) . . ?
C206 Re22 Ag22 64.46(16) . . ?
C205 Re22 Ag22 72.80(15) . . ?
O208 Re22 Ag22 128.61(11) . . ?
P23 Re22 Ag22 97.59(4) . . ?
C207 Re22 Ag21 145.04(19) . . ?
C206 Re22 Ag21 119.84(16) . . ?
C205 Re22 Ag21 65.92(17) . . ?
O208 Re22 Ag21 73.66(11) . . ?
P23 Re22 Ag21 101.85(4) . . ?
Ag22 Re22 Ag21 55.628(15) . . ?
C207 Re22 Re21 150.57(19) . . ?
C206 Re22 Re21 95.87(17) . . ?
C205 Re22 Re21 117.90(16) . . ?
O208 Re22 Re21 89.80(11) . . ?
P23 Re22 Re21 49.42(4) . . ?
Ag22 Re22 Re21 57.131(14) . . ?
Ag21 Re22 Re21 56.581(12) . . ?
P21 Ag21 Ag22 118.23(4) . . ?
P21 Ag21 Re21 130.68(4) . . ?
Ag22 Ag21 Re21 62.501(16) . . ?
P21 Ag21 Re22 161.90(4) . . ?
Ag22 Ag21 Re22 61.308(15) . . ?
Re21 Ag21 Re22 66.564(14) . . ?
P22 Ag22 Ag21 134.50(4) . . ?
P22 Ag22 Re22 141.74(4) . . ?
Ag21 Ag22 Re22 63.064(15) . . ?
P22 Ag22 Re21 148.00(4) . . ?
Ag21 Ag22 Re21 62.234(16) . . ?
Re22 Ag22 Re21 67.076(13) . . ?
C231 P21 C221 104.5(3) . . ?
C231 P21 C211 105.3(3) . . ?
C221 P21 C211 102.4(3) . . ?
C231 P21 Ag21 113.0(2) . . ?
C221 P21 Ag21 117.1(2) . . ?
C211 P21 Ag21 113.31(19) . . ?
C251 P22 C241 106.0(3) . . ?
C251 P22 C261 105.0(3) . . ?
C241 P22 C261 103.7(3) . . ?
C251 P22 Ag22 115.32(18) . . ?
C241 P22 Ag22 113.5(2) . . ?
C261 P22 Ag22 112.2(2) . . ?
C271 P23 C281 110.7(3) . . ?
C271 P23 Re22 118.2(2) . . ?
C281 P23 Re22 116.1(2) . . ?
C271 P23 Re21 115.01(19) . . ?
C281 P23 Re21 111.5(2) . . ?
Re22 P23 Re21 82.56(5) . . ?
O201 C201 Re21 174.7(6) . . ?
O202 C202 Re21 172.5(5) . . ?
O203 C203 Re21 178.4(5) . . ?
O204 C204 Re21 174.9(5) . . ?
O205 C205 Re22 175.6(5) . . ?
O206 C206 Re22 172.4(5) . . ?
O207 C207 Re22 179.4(6) . . ?
C208 O208 Re22 128.0(4) . . ?
O208 C208 O209 124.4(6) . . ?
O208 C208 C290 117.9(5) . . ?
O209 C208 C290 117.7(5) . . ?
C294 O210 C290 105.5(4) . . ?
C212 C211 C216 121.1(6) . . ?
C212 C211 P21 122.8(5) . . ?
C216 C211 P21 116.1(4) . . ?
C211 C212 C213 118.9(6) . . ?
C214 C213 C212 118.9(6) . . ?
C213 C214 C215 119.3(6) . . ?
C216 C215 C214 121.0(7) . . ?
C215 C216 C211 120.8(6) . . ?
C226 C221 C222 122.0(6) . . ?
C226 C221 P21 117.3(5) . . ?
C222 C221 P21 120.6(5) . . ?
C223 C222 C221 118.4(6) . . ?
C222 C223 C224 118.9(6) . . ?
C225 C224 C223 120.8(6) . . ?
C224 C225 C226 122.1(6) . . ?
C221 C226 C225 117.6(6) . . ?
C232 C231 C236 117.3(6) . . ?
C232 C231 P21 117.1(5) . . ?
C236 C231 P21 125.6(5) . . ?
C231 C232 C233 120.4(6) . . ?
C234 C233 C232 119.4(6) . . ?
C235 C234 C233 119.7(6) . . ?
C236 C235 C234 119.8(6) . . ?
C235 C236 C231 123.4(6) . . ?
C246 C241 C242 116.4(5) . . ?
C246 C241 P22 125.2(5) . . ?
C242 C241 P22 118.3(4) . . ?
C243 C242 C241 121.8(6) . . ?
C242 C243 C244 117.3(6) . . ?
C245 C244 C243 120.3(6) . . ?
C244 C245 C246 122.7(6) . . ?
C245 C246 C241 121.3(6) . . ?
C256 C251 C252 120.2(6) . . ?
C256 C251 P22 121.8(5) . . ?
C252 C251 P22 117.9(5) . . ?
C253 C252 C251 118.3(6) . . ?
C252 C253 C254 124.3(7) . . ?
C255 C254 C253 118.0(7) . . ?
C254 C255 C256 118.9(8) . . ?
C251 C256 C255 120.0(7) . . ?
C262 C261 C266 118.4(5) . . ?
C262 C261 P22 119.9(4) . . ?
C266 C261 P22 121.6(5) . . ?
C263 C262 C261 121.2(6) . . ?
C262 C263 C264 121.0(6) . . ?
C265 C264 C263 121.3(6) . . ?
C264 C265 C266 120.5(6) . . ?
C265 C266 C261 117.6(6) . . ?
C272 C271 C276 111.3(5) . . ?
C272 C271 P23 113.4(4) . . ?
C276 C271 P23 115.1(4) . . ?
C271 C272 C273 109.7(6) . . ?
C274 C273 C272 112.4(6) . . ?
C275 C274 C273 113.1(5) . . ?
C274 C275 C276 112.7(5) . . ?
C275 C276 C271 110.7(5) . . ?
C286 C281 C282 108.6(5) . . ?
C286 C281 P23 111.8(4) . . ?
C282 C281 P23 119.4(4) . . ?
C283 C282 C281 108.7(5) . . ?
C282 C283 C284 115.0(5) . . ?
C285 C284 C283 112.7(6) . . ?
C284 C285 C286 111.0(6) . . ?
C281 C286 C285 106.7(5) . . ?
O210 C290 C208 109.8(5) . . ?
O210 C290 C295 102.6(4) . . ?
C208 C290 C295 122.0(5) . . ?
O210 C290 C291 106.1(5) . . ?
C208 C290 C291 111.6(5) . . ?
C295 C290 C291 103.4(5) . . ?
C292 C291 C290 100.4(5) . . ?
C293 C292 C291 103.4(5) . . ?
C294 C293 C298 112.8(5) . . ?
C294 C293 C292 104.3(5) . . ?
C298 C293 C292 114.3(6) . . ?
C294 C293 C295 100.5(4) . . ?
C298 C293 C295 119.5(5) . . ?
C292 C293 C295 103.6(5) . . ?
O211 C294 O210 121.3(6) . . ?
O211 C294 C293 132.3(6) . . ?
O210 C294 C293 106.3(5) . . ?
C296 C295 C297 109.0(6) . . ?
C296 C295 C290 111.0(5) . . ?
C297 C295 C290 114.4(5) . . ?
C296 C295 C293 115.1(5) . . ?
C297 C295 C293 115.0(5) . . ?
C290 C295 C293 91.5(4) . . ?
C502 C501 C506 120.0 . . ?
C502 C501 C500 121.4(6) . . ?
C506 C501 C500 118.6(6) . . ?
C503 C502 C501 120.0 . . ?
C502 C503 C504 120.0 . . ?
C505 C504 C503 120.0 . . ?
C504 C505 C506 120.0 . . ?
C505 C506 C501 120.0 . . ?
C600 C601 C602 123.9(6) . . ?
C600 C601 C606 115.9(6) . . ?
C602 C601 C606 120.0 . . ?
C603 C602 C601 120.0 . . ?
C602 C603 C604 120.0 . . ?
C603 C604 C605 120.0 . . ?
C606 C605 C604 120.0 . . ?
C605 C606 C601 120.0 . . ?

loop_
_geom_bond_atom_site_label_1
_geom_bond_atom_site_label_2
_geom_bond_distance
_geom_bond_site_symmetry_2
_geom_bond_publ_flag
Re11 C103 1.897(7) . ?
Re11 C104 1.940(7) . ?
Re11 C102 2.000(7) . ?
Re11 C101 2.009(6) . ?
Re11 P13 2.4664(15) . ?
Re11 Ag11 2.9381(6) . ?
Re11 Ag12 2.9543(6) . ?
Re11 Re12 3.2315(5) . ?
Re12 C107 1.940(6) . ?
Re12 C106 1.943(7) . ?
Re12 C105 1.998(8) . ?
Re12 O108 2.178(4) . ?
Re12 P13 2.4260(16) . ?
Re12 Ag12 2.9075(5) . ?
Re12 Ag11 2.9616(5) . ?
Ag11 P11 2.4359(16) . ?
Ag11 Ag12 2.7168(7) . ?
Ag11 O109 2.461/4) . ?
Ag12 P12 2.4166(16) . ?
P11 C111 1.780(6) . ?
P11 C121 1.798(6) . ?
P11 C131 1.818(6) . ?
P12 C141 1.840(6) . ?
P12 C161 1.843(6) . ?
P12 C151 1.858(5) . ?
P13 C171 1.854(5) . ?
P13 C181 1.866(7) . ?
O101 C101 1.118(7) . ?
O102 C102 1.166(7) . ?
O103 C103 1.184(7) . ?
O104 C104 1.209(7) . ?
O105 C105 1.131(8) . ?
O106 C106 1.126(7) . ?
O107 C107 1.121(6) . ?
O108 C108 1.282(7) . ?
C108 O109 1.229(7) . ?
C108 C190 1.577(8) . ?
O110 C194 1.289(7) . ?
O110 C190 1.472(7) . ?
O111 C194 1.233(7) . ?
C111 C116 1.381(8) . ?
C111 C112 1.484(8) . ?
C112 C113 1.352(9) . ?
C113 C114 1.366(9) . ?
C114 C115 1.375(9) . ?
C115 C116 1.459(9) . ?
C121 C122 1.369(8) . ?
C121 C126 1.411(9) . ?
C122 C123 1.381(8) . ?
C123 C124 1.320(9) . ?
C124 C125 1.441(9) . ?
C125 C126 1.349(9) . ?
C131 C132 1.397(8) . ?
C131 C136 1.401(8) . ?
C132 C133 1.360(8) . ?
C133 C134 1.374(9) . ?
C134 C135 1.360(9) . ?
C135 C136 1.414(9) . ?
C141 C142 1.317(8) . ?
C141 C146 1.429(8) . ?
C142 C143 1.398(8) . ?
C143 C144 1.331(8) . ?
C144 C145 1.416(9) . ?
C145 C146 1.389(8) . ?
C151 C152 1.329(8) . ?
C151 C156 1.438(8) . ?
C152 C153 1.404(8) . ?
C153 C154 1.367(10) . ?
C154 C155 1.396(10) . ?
C155 C156 1.312(8) . ?
C161 C162 1.316(8) . ?
C161 C166 1.339(8) . ?
C162 C163 1.430(9) . ?
C163 C164 1.319(9) . ?
C164 C165 1.383(9) . ?
C165 C166 1.364(9) . ?
C171 C176 1.481(7) . ?
C171 C172 1.553(8) . ?
C172 C173 1.452(8) . ?
C173 C174 1.546(8) . ?
C174 C175 1.522(9) . ?
C175 C176 1.609(8) . ?
C181 C182 1.484(8) . ?
C181 C186 1.509(8) . ?
C182 C183 1.602(9) . ?
C183 C184 1.515(9) . ?
C184 C185 1.614(9) . ?
C185 C186 1.368(9) . ?
C190 C191 1.455(9) . ?
C190 C195 1.556(7) . ?
C191 C192 1.551(9) . ?
C192 C193 1.540(7) . ?
C193 C194 1.520(7) . ?
C193 C198 1.537(7) . ?
C193 C195 1.567(7) . ?
C195 C196 1.513(7) . ?
C195 C197 1.518(7) . ?
C300 C301 1.527(10) . ?
C301 C302 1.3900 . ?
C301 C306 1.3900 . ?
C302 C303 1.3900 . ?
C303 C304 1.3900 . ?
C304 C305 1.3900 . ?
C305 C306 1.3900 . ?
Re21 C201 1.921(9) . ?
Re21 C203 1.929(6) . ?
Re21 C204 1.984(5) . ?
Re21 C202 2.050(6) . ?
Re21 P23 2.4779(15) . ?
Re21 Ag21 2.9430(6) . ?
Re21 Ag22 2.9501(6) . ?
Re21 Re22 3.2350(5) . ?
Re22 C207 1.856(7) . ?
Re22 C206 1.867(6) . ?
Re22 C205 1.953(6) . ?
Re22 O208 2.202(4) . ?
Re22 P23 2.4252(16) . ?
Re22 Ag22 2.9048(5) . ?
Re22 Ag21 2.9522(6) . ?
Ag21 P21 2.4341(16) . ?
Ag21 Ag22 2.7332(7) . ?
Ag21 O209 2.425(4) . ?
Ag22 P22 2.4182(15) . ?
P21 C231 1.812(6) . ?
P21 C221 1.832(6) . ?
P21 C211 1.869(6) . ?
P22 C251 1.797(6) . ?
P22 C241 1.805(6) . ?
P22 C261 1.808(6) . ?
P23 C271 1.849(6) . ?
P23 C281 1.847(6) . ?
O201 C201 1.231(9) . ?
O202 C202 1.065(7) . ?
O203 C203 1.134(7) . ?
O204 C204 1.075(6) . ?
O205 C205 1.172(6) . ?
O206 C206 1.201(7) . ?
O207 C207 1.216(7) . ?
O208 C208 1.239(7) . ?
C208 O209 1.281(7) . ?
C208 C290 1.490(8) . ?
O210 C294 1.406(7) . ?
O210 C290 1.464(7) . ?
O211 C294 1.176(7) . ?
C211 C212 1.295(8) . ?
C211 C216 1.404(8) . ?
C212 C213 1.456(9) . ?
C213 C214 1.364(9) . ?
C214 C215 1.379(10) . ?
C215 C216 1.309(9) . ?
C221 C226 1.379(8) . ?
C221 C222 1.411(8) . ?
C222 C223 1.381(8) . ?
C223 C224 1.440(9) . ?
C224 C225 1.313(9) . ?
C225 C226 1.409(9) . ?
C231 C232 1.365(8) . ?
C231 C236 1.421(8) . ?
C232 C233 1.444(9) . ?
C233 C234 1.410(9) . ?
C234 C235 1.371(9) . ?
C235 C236 1.365(9) . ?
C241 C246 1.391(8) . ?
C241 C242 1.463(8) . ?
C242 C243 1.370(8) . ?
C243 C244 1.463(9) . ?
C244 C245 1.322(9) . ?
C245 C246 1.372(9) . ?
C251 C256 1.325(9) . ?
C251 C252 1.418(8) . ?
C252 C253 1.360(9) . ?
C253 C254 1.370(10) . ?
C254 C255 1.369(11) . ?
C255 C256 1.479(10) . ?
C261 C262 1.430(8) . ?
C261 C266 1.445(8) . ?
C262 C263 1.297(8) . ?
C263 C264 1.427(10) . ?
C264 C265 1.330(9) . ?
C265 C266 1.427(9) . ?
C271 C272 1.530(9) . ?
C271 C276 1.544(8) . ?
C272 C273 1.573(8) . ?
C273 C274 1.502(9) . ?
C274 C275 1.494(8) . ?
C275 C276 1.515(8) . ?
C281 C286 1.568(8) . ?
C281 C282 1.586(8) . ?
C282 C283 1.482(8) . ?
C283 C284 1.520(8) . ?
C284 C285 1.454(9) . ?
C285 C286 1.666(8) . ?
C290 C295 1.546(7) . ?
C290 C291 1.582(9) . ?
C291 C292 1.580(9) . ?
C292 C293 1.538(7) . ?
C293 C294 1.506(7) . ?
C293 C298 1.519(7) . ?
C293 C295 1.557(7) . ?
C295 C296 1.521(7) . ?
C295 C297 1.522(7) . ?
C500 C501 1.523(8) . ?
C501 C502 1.3900 . ?
C501 C506 1.3900 . ?
C502 C503 1.3900 . ?
C503 C504 1.3900 . ?
C504 C505 1.3900 . ?
C505 C506 1.3900 . ?
C600 C601 1.384(8) . ?
C601 C602 1.3900 . ?
C601 C606 1.3900 . ?
C602 C603 1.3900 . ?
C603 C604 1.3900 . ?
C604 C605 1.3900 . ?
C605 C606 1.3900 . ?
